data_4344939
loop_
_publ_author_name
'Chakraborty, Biswarup'
'Jana, Rahul Dev'
'Singh, Reena'
'Paria, Sayantan'
'Paine, Tapan Kanti'

_publ_section_title
;
 Reductive Activation of O2 by Non-Heme Iron(II) Benzilate Complexes of N4
 Ligands: Effect of Ligand Topology on the Reactivity of O2-Derived
 Oxidant.
;
_journal_issue 1
_journal_name_full 'Inorganic chemistry'
_journal_page_first 359
_journal_page_last 371
_journal_paper_doi 10.1021/acs.inorgchem.6b02282
_journal_volume 56
_journal_year 2017
_chemical_formula_sum 'C38 H32 Cl Fe N7 O7'
_chemical_formula_weight 790.00
_chemical_name_systematic
;
 ?
;
_space_group_crystal_system monoclinic
_space_group_IT_number 14
_space_group_name_Hall '-P 2ybc'
_space_group_name_H-M_alt 'P 1 21/c 1'
_symmetry_space_group_name_Hall '-P 2ybc'
_symmetry_space_group_name_H-M 'P 1 21/c 1'
_atom_sites_solution_hydrogens geom
_audit_creation_method SHELXL-2013
_cell_angle_alpha 90
_cell_angle_beta 105.108(2)
_cell_angle_gamma 90
_cell_formula_units_Z 4
_cell_length_a 13.8121(6)
_cell_length_b 15.5546(7)
_cell_length_c 18.6260(8)
_cell_measurement_reflns_used 9995
_cell_measurement_temperature 230(2)
_cell_measurement_theta_max 27.56
_cell_measurement_theta_min 2.38
_cell_volume 3863.3(3)
_computing_cell_refinement 'Bruker SAINT'
_computing_data_collection 'Bruker APEX2'
_computing_data_reduction 'Bruker SAINT'
_computing_molecular_graphics 'Bruker SHELXTL'
_computing_publication_material 'Bruker SHELXTL'
_computing_structure_refinement 'SHELXL-2013 (Sheldrick, 2013)'
_computing_structure_solution 'SHELXS-97 (Sheldrick 2008)'
_diffrn_ambient_temperature 230(2)
_diffrn_measured_fraction_theta_full 1.000
_diffrn_measured_fraction_theta_max 0.952
_diffrn_measurement_device_type 'Bruker APEX-II CCD'
_diffrn_measurement_method 'Bruker APEX-II CCD'
_diffrn_radiation_type MoK\a
_diffrn_radiation_wavelength 0.71073
_diffrn_reflns_av_R_equivalents 0.0230
_diffrn_reflns_av_unetI/netI 0.0105
_diffrn_reflns_Laue_measured_fraction_full 1.000
_diffrn_reflns_Laue_measured_fraction_max 0.952
_diffrn_reflns_limit_h_max 18
_diffrn_reflns_limit_h_min -17
_diffrn_reflns_limit_k_max 20
_diffrn_reflns_limit_k_min -20
_diffrn_reflns_limit_l_max 24
_diffrn_reflns_limit_l_min -24
_diffrn_reflns_number 135164
_diffrn_reflns_point_group_measured_fraction_full 1.000
_diffrn_reflns_point_group_measured_fraction_max 0.952
_diffrn_reflns_theta_full 25.242
_diffrn_reflns_theta_max 27.848
_diffrn_reflns_theta_min 2.012
_exptl_absorpt_coefficient_mu 0.517
_exptl_absorpt_correction_type none
_exptl_crystal_colour YELLOW
_exptl_crystal_density_diffrn 1.358
_exptl_crystal_description BLOCK
_exptl_crystal_F_000 1504
_exptl_crystal_size_max 0.300
_exptl_crystal_size_mid 0.150
_exptl_crystal_size_min 0.100
_platon_squeeze_details
;
The structure contains four disordered acetonitrile molceules as diffuse contributions which has been squezed out by platoon 
;
_refine_diff_density_max 0.998
_refine_diff_density_min -0.764
_refine_diff_density_rms 0.057
_refine_ls_extinction_method none
_refine_ls_goodness_of_fit_ref 1.190
_refine_ls_hydrogen_treatment constr
_refine_ls_matrix_type full
_refine_ls_number_parameters 486
_refine_ls_number_reflns 8738
_refine_ls_number_restraints 0
_refine_ls_restrained_S_all 1.190
_refine_ls_R_factor_all 0.0434
_refine_ls_R_factor_gt 0.0391
_refine_ls_shift/su_max 0.001
_refine_ls_shift/su_mean 0.000
_refine_ls_structure_factor_coef Fsqd
_refine_ls_weighting_details 'w=1/[\s^2^(Fo^2^)+(0.1000P)^2^+0.4736P] where P=(Fo^2^+2Fc^2^)/3'
_refine_ls_weighting_scheme calc
_refine_ls_wR_factor_gt 0.1425
_refine_ls_wR_factor_ref 0.1466
_reflns_Friedel_coverage 0.000
_reflns_number_gt 7861
_reflns_number_total 8738
_reflns_threshold_expression 'I > 2\s(I)'
_cod_data_source_file ic6b02282_si_006.cif
_cod_data_source_block tkprdj_273_0m_sqr
_cod_depositor_comments 'Adding full bibliography for 4344937--4344940.cif.'
_cod_database_code 4344939
_shelx_space_group_comment
;
The symmetry employed for this shelxl refinement is uniquely defined
by the following loop, which should always be used as a source of
symmetry information in preference to the above space-group names.
They are only intended as comments.
;
_shelx_estimated_absorpt_t_min 0.864
_shelx_estimated_absorpt_t_max 0.951
_shelxl_version_number 2013-4

loop_
_space_group_symop_operation_xyz
'x, y, z'
'-x, y+1/2, -z+1/2'
'-x, -y, -z'
'x, -y-1/2, z-1/2'

loop_
_atom_site_label
_atom_site_type_symbol
_atom_site_fract_x
_atom_site_fract_y
_atom_site_fract_z
_atom_site_U_iso_or_equiv
_atom_site_adp_type
_atom_site_occupancy
_atom_site_site_symmetry_order
_atom_site_calc_flag
_atom_site_refinement_flags_posn
_atom_site_refinement_flags_adp
_atom_site_refinement_flags_occupancy
Fe1 Fe 0.72982(2) 0.38894(2) 0.50236(2) 0.02056(10) Uani 1 1 d . . .
Cl1 Cl 0.95527(4) 0.80434(3) 0.65626(3) 0.04542(15) Uani 1 1 d . . .
N2 N 0.58821(10) 0.39765(8) 0.52251(7) 0.0219(3) Uani 1 1 d . . .
O1 O 0.70263(10) 0.35076(9) 0.39536(7) 0.0357(3) Uani 1 1 d . . .
O3 O 0.72775(11) 0.26939(9) 0.28278(7) 0.0381(3) Uani 1 1 d . . .
H3 H 0.7573 0.2734 0.3276 0.057 Uiso 1 1 calc R U .
N6 N 0.49258(10) 0.43873(9) 0.59542(7) 0.0256(3) Uani 1 1 d . . .
H6 H 0.4741 0.4651 0.6308 0.031 Uiso 1 1 calc R U .
O2 O 0.58833(11) 0.44147(9) 0.32895(8) 0.0403(3) Uani 1 1 d . . .
N4 N 0.79507(10) 0.28894(8) 0.57005(7) 0.0242(3) Uani 1 1 d . . .
N3 N 0.83467(10) 0.48678(9) 0.50777(7) 0.0252(3) Uani 1 1 d . . .
N7 N 0.85708(11) 0.23007(9) 0.68042(8) 0.0294(3) Uani 1 1 d . . .
H7 H 0.8734 0.2239 0.7285 0.035 Uiso 1 1 calc R U .
N1 N 0.75951(10) 0.44631(8) 0.62669(7) 0.0220(3) Uani 1 1 d . . .
C13 C 0.63731(13) 0.31891(11) 0.26759(9) 0.0276(3) Uani 1 1 d . . .
C1 C 0.54640(16) 0.26117(12) 0.26269(9) 0.0364(4) Uani 1 1 d . . .
C14 C 0.64203(13) 0.37808(10) 0.33582(9) 0.0266(3) Uani 1 1 d . . .
C7 C 0.63149(14) 0.36784(11) 0.19585(9) 0.0299(3) Uani 1 1 d . . .
C12 C 0.68516(16) 0.44235(13) 0.19603(11) 0.0397(4) Uani 1 1 d . . .
H12 H 0.7224 0.4650 0.2417 0.048 Uiso 1 1 calc R U .
C11 C 0.68598(19) 0.48503(15) 0.13100(12) 0.0477(5) Uani 1 1 d . . .
H11 H 0.7233 0.5359 0.1328 0.057 Uiso 1 1 calc R U .
C10 C 0.6319(2) 0.45273(16) 0.06393(13) 0.0560(6) Uani 1 1 d . . .
H10 H 0.6301 0.4824 0.0196 0.067 Uiso 1 1 calc R U .
C9 C 0.5811(3) 0.3774(2) 0.06203(13) 0.0732(9) Uani 1 1 d . . .
H9 H 0.5463 0.3539 0.0161 0.088 Uiso 1 1 calc R U .
C5 C 0.3672(2) 0.2440(2) 0.23908(15) 0.0722(8) Uani 1 1 d . . .
H5 H 0.3027 0.2684 0.2259 0.087 Uiso 1 1 calc R U .
C2 C 0.5582(2) 0.17408(14) 0.27978(13) 0.0525(6) Uani 1 1 d . . .
H8 H 0.6227 0.1497 0.2943 0.063 Uiso 1 1 calc R U .
C6 C 0.45031(17) 0.29570(17) 0.24293(13) 0.0512(5) Uani 1 1 d . . .
H6A H 0.4415 0.3547 0.2321 0.061 Uiso 1 1 calc R U .
C4 C 0.3782(3) 0.1588(2) 0.25419(16) 0.0769(10) Uani 1 1 d . . .
H4 H 0.3214 0.1241 0.2504 0.092 Uiso 1 1 calc R U .
C8 C 0.5803(2) 0.33494(17) 0.12768(11) 0.0571(6) Uani 1 1 d . . .
H100 H 0.5444 0.2832 0.1256 0.069 Uiso 1 1 calc R U .
C3 C 0.4732(3) 0.12296(18) 0.27518(17) 0.0745(10) Uani 1 1 d . . .
H3A H 0.4808 0.0640 0.2864 0.089 Uiso 1 1 calc R U .
N5 N 0.91822(11) 0.60053(9) 0.56258(9) 0.0281(3) Uani 1 1 d . . .
H5A H 0.9458 0.6366 0.5976 0.034 Uiso 1 1 calc R U .
C24 C 0.43572(12) 0.38155(10) 0.54498(9) 0.0247(3) Uani 1 1 d . . .
C16 C 0.91901(12) 0.60620(11) 0.48898(11) 0.0286(4) Uani 1 1 d . . .
C30 C 0.66856(12) 0.49730(10) 0.62332(9) 0.0241(3) Uani 1 1 d . . .
H30A H 0.6721 0.5527 0.5990 0.029 Uiso 1 1 calc R U .
H30B H 0.6616 0.5082 0.6736 0.029 Uiso 1 1 calc R U .
C32 C 0.76789(12) 0.37141(10) 0.67672(9) 0.0244(3) Uani 1 1 d . . .
H32A H 0.7019 0.3569 0.6837 0.029 Uiso 1 1 calc R U .
H32B H 0.8130 0.3849 0.7254 0.029 Uiso 1 1 calc R U .
C25 C 0.49623(11) 0.35621(10) 0.49884(9) 0.0231(3) Uani 1 1 d . . .
C31 C 0.80830(11) 0.29709(10) 0.64248(9) 0.0234(3) Uani 1 1 d . . .
C23 C 0.58174(12) 0.44611(10) 0.57969(8) 0.0227(3) Uani 1 1 d . . .
C22 C 0.85043(13) 0.49872(11) 0.64247(9) 0.0279(3) Uani 1 1 d . . .
H22A H 0.9080 0.4646 0.6696 0.034 Uiso 1 1 calc R U .
H22B H 0.8432 0.5480 0.6734 0.034 Uiso 1 1 calc R U .
C34 C 0.83678(12) 0.20974(10) 0.56037(10) 0.0278(3) Uani 1 1 d . . .
C15 C 0.86726(11) 0.52939(10) 0.57057(9) 0.0247(3) Uani 1 1 d . . .
C17 C 0.86807(12) 0.53356(11) 0.45477(9) 0.0263(3) Uani 1 1 d . . .
C26 C 0.46078(13) 0.29759(11) 0.44147(10) 0.0298(3) Uani 1 1 d . . .
H26 H 0.5004 0.2804 0.4099 0.036 Uiso 1 1 calc R U .
C29 C 0.36516(14) 0.26585(12) 0.43278(11) 0.0361(4) Uani 1 1 d . . .
H29 H 0.3390 0.2266 0.3943 0.043 Uiso 1 1 calc R U .
C27 C 0.30610(13) 0.29084(12) 0.48006(11) 0.0363(4) Uani 1 1 d . . .
H27 H 0.2415 0.2673 0.4727 0.044 Uiso 1 1 calc R U .
C33 C 0.87670(13) 0.17276(11) 0.62994(11) 0.0312(4) Uani 1 1 d . . .
C18 C 0.85597(13) 0.51848(13) 0.37947(10) 0.0349(4) Uani 1 1 d . . .
H18 H 0.8245 0.4683 0.3564 0.042 Uiso 1 1 calc R U .
C19 C 0.89210(14) 0.58027(15) 0.33981(11) 0.0417(5) Uani 1 1 d . . .
H19 H 0.8842 0.5724 0.2886 0.050 Uiso 1 1 calc R U .
C21 C 0.95538(14) 0.66865(13) 0.44911(12) 0.0388(4) Uani 1 1 d . . .
H21 H 0.9886 0.7180 0.4723 0.047 Uiso 1 1 calc R U .
C28 C 0.33984(12) 0.34859(12) 0.53673(10) 0.0325(4) Uani 1 1 d . . .
H28 H 0.3001 0.3651 0.5684 0.039 Uiso 1 1 calc R U .
C20 C 0.94016(15) 0.65435(14) 0.37427(12) 0.0437(5) Uani 1 1 d . . .
H20 H 0.9627 0.6955 0.3453 0.052 Uiso 1 1 calc R U .
C35 C 0.84402(16) 0.16811(13) 0.49593(12) 0.0392(4) Uani 1 1 d . . .
H35 H 0.8179 0.1928 0.4488 0.047 Uiso 1 1 calc R U .
C38 C 0.92463(18) 0.09316(14) 0.63811(14) 0.0475(5) Uani 1 1 d . . .
H38 H 0.9515 0.0684 0.6851 0.057 Uiso 1 1 calc R U .
C36 C 0.89109(19) 0.08913(14) 0.50394(15) 0.0520(6) Uani 1 1 d . . .
H36 H 0.8967 0.0592 0.4614 0.062 Uiso 1 1 calc R U .
C37 C 0.9305(2) 0.05281(14) 0.57393(16) 0.0573(6) Uani 1 1 d . . .
H37 H 0.9622 -0.0011 0.5772 0.069 Uiso 1 1 calc R U .
O7 O 0.92293(17) 0.81954(14) 0.57895(10) 0.0756(6) Uani 1 1 d . . .
O6 O 1.01086(17) 0.87137(13) 0.69832(12) 0.0768(6) Uani 1 1 d . . .
O5A O 1.0279(3) 0.7319(2) 0.65980(18) 0.0467(7) Uiso 0.5 1 d . . P
O5B O 0.9898(3) 0.7208(3) 0.6779(2) 0.0633(9) Uiso 0.5 1 d . . P
O4A O 0.8591(4) 0.8128(4) 0.6756(3) 0.0850(13) Uiso 0.5 1 d . . P
O4B O 0.8814(4) 0.7688(3) 0.6898(3) 0.0805(12) Uiso 0.5 1 d . . P

loop_
_atom_site_aniso_label
_atom_site_aniso_U_11
_atom_site_aniso_U_22
_atom_site_aniso_U_33
_atom_site_aniso_U_23
_atom_site_aniso_U_13
_atom_site_aniso_U_12
Fe1 0.02291(15) 0.02201(15) 0.01752(15) -0.00067(7) 0.00664(10) -0.00110(7)
Cl1 0.0548(3) 0.0399(3) 0.0327(3) -0.00661(18) -0.0044(2) -0.0053(2)
N2 0.0233(7) 0.0242(7) 0.0186(6) -0.0021(5) 0.0062(5) 0.0005(5)
O1 0.0449(7) 0.0417(7) 0.0209(6) -0.0062(5) 0.0089(5) -0.0010(6)
O3 0.0506(8) 0.0393(7) 0.0266(6) 0.0004(5) 0.0141(6) 0.0184(6)
N6 0.0268(6) 0.0278(7) 0.0242(7) -0.0004(5) 0.0103(5) 0.0073(5)
O2 0.0555(8) 0.0322(7) 0.0388(7) -0.0084(5) 0.0225(6) 0.0098(6)
N4 0.0274(6) 0.0220(6) 0.0246(7) -0.0009(5) 0.0092(5) 0.0008(5)
N3 0.0272(7) 0.0265(7) 0.0229(6) 0.0011(5) 0.0082(5) -0.0032(5)
N7 0.0348(7) 0.0268(7) 0.0278(7) 0.0062(6) 0.0102(6) 0.0054(6)
N1 0.0251(6) 0.0208(6) 0.0195(6) 0.0009(5) 0.0048(5) 0.0007(5)
C13 0.0385(9) 0.0241(8) 0.0219(8) -0.0045(6) 0.0106(6) 0.0027(6)
C1 0.0564(12) 0.0322(9) 0.0220(8) -0.0077(7) 0.0128(8) -0.0123(8)
C14 0.0337(9) 0.0260(8) 0.0236(8) -0.0063(6) 0.0141(7) -0.0057(6)
C7 0.0393(9) 0.0283(8) 0.0241(8) -0.0022(7) 0.0117(7) 0.0045(7)
C12 0.0487(11) 0.0409(10) 0.0292(9) 0.0003(8) 0.0097(8) -0.0056(8)
C11 0.0638(14) 0.0417(11) 0.0409(11) 0.0087(9) 0.0194(10) -0.0028(10)
C10 0.0817(17) 0.0565(14) 0.0317(10) 0.0127(10) 0.0181(11) 0.0010(12)
C9 0.111(2) 0.0791(18) 0.0232(11) -0.0005(11) 0.0058(13) -0.0305(17)
C5 0.0583(15) 0.100(2) 0.0519(15) 0.0009(15) 0.0024(12) -0.0319(15)
C2 0.0857(17) 0.0337(10) 0.0460(12) -0.0082(9) 0.0314(12) -0.0109(11)
C6 0.0467(12) 0.0603(14) 0.0426(12) 0.0044(10) 0.0043(9) -0.0146(10)
C4 0.091(2) 0.084(2) 0.0538(15) -0.0079(14) 0.0160(15) -0.0511(19)
C8 0.0908(18) 0.0533(13) 0.0244(10) -0.0042(9) 0.0100(10) -0.0256(13)
C3 0.128(3) 0.0430(13) 0.0638(17) -0.0150(12) 0.0450(19) -0.0387(16)
N5 0.0262(7) 0.0266(7) 0.0311(8) -0.0025(5) 0.0068(6) -0.0063(5)
C24 0.0243(8) 0.0261(8) 0.0244(8) 0.0036(6) 0.0073(6) 0.0063(6)
C16 0.0212(7) 0.0302(9) 0.0359(9) 0.0032(7) 0.0106(7) -0.0005(6)
C30 0.0283(8) 0.0221(7) 0.0216(7) -0.0025(6) 0.0057(6) 0.0040(6)
C32 0.0302(8) 0.0246(7) 0.0190(7) 0.0027(6) 0.0075(6) 0.0025(6)
C25 0.0233(7) 0.0244(7) 0.0218(7) 0.0027(6) 0.0064(6) 0.0028(6)
C31 0.0226(7) 0.0225(7) 0.0262(7) 0.0027(6) 0.0080(6) -0.0005(6)
C23 0.0260(7) 0.0215(7) 0.0206(7) 0.0012(6) 0.0063(6) 0.0047(6)
C22 0.0287(8) 0.0306(8) 0.0230(7) -0.0029(6) 0.0040(6) -0.0034(6)
C34 0.0275(8) 0.0224(8) 0.0361(9) -0.0025(6) 0.0130(7) -0.0013(6)
C15 0.0221(7) 0.0235(7) 0.0280(8) -0.0011(6) 0.0058(6) -0.0015(6)
C17 0.0214(7) 0.0298(8) 0.0292(8) 0.0052(6) 0.0095(6) -0.0005(6)
C26 0.0299(8) 0.0306(8) 0.0285(8) -0.0036(7) 0.0072(7) -0.0016(6)
C29 0.0333(9) 0.0341(9) 0.0379(10) -0.0018(8) 0.0042(7) -0.0050(7)
C27 0.0257(8) 0.0370(9) 0.0444(11) 0.0086(8) 0.0059(7) -0.0038(7)
C33 0.0322(8) 0.0237(8) 0.0414(10) 0.0035(7) 0.0159(7) 0.0026(6)
C18 0.0304(8) 0.0448(10) 0.0309(9) 0.0021(8) 0.0106(7) -0.0086(7)
C19 0.0341(9) 0.0603(13) 0.0335(10) 0.0103(9) 0.0140(8) -0.0049(9)
C21 0.0326(9) 0.0347(9) 0.0524(12) 0.0059(8) 0.0171(8) -0.0087(7)
C28 0.0251(8) 0.0374(9) 0.0373(9) 0.0077(7) 0.0121(7) 0.0057(7)
C20 0.0368(10) 0.0466(11) 0.0528(12) 0.0153(9) 0.0211(9) -0.0059(8)
C35 0.0484(11) 0.0313(9) 0.0423(11) -0.0069(8) 0.0199(9) 0.0002(8)
C38 0.0531(12) 0.0305(9) 0.0626(14) 0.0117(9) 0.0213(11) 0.0155(9)
C36 0.0634(14) 0.0335(10) 0.0690(16) -0.0139(10) 0.0351(12) 0.0045(10)
C37 0.0656(15) 0.0295(10) 0.0877(19) 0.0017(11) 0.0398(14) 0.0150(10)
O7 0.0919(15) 0.0771(13) 0.0427(10) 0.0092(9) -0.0094(9) -0.0169(11)
O6 0.0797(14) 0.0541(10) 0.0739(13) -0.0146(10) -0.0210(11) -0.0138(10)

loop_
_atom_type_symbol
_atom_type_description
_atom_type_scat_dispersion_real
_atom_type_scat_dispersion_imag
_atom_type_scat_source
C C 0.0033 0.0016 'International Tables Vol C Tables 4.2.6.8 and 6.1.1.4'
H H 0.0000 0.0000 'International Tables Vol C Tables 4.2.6.8 and 6.1.1.4'
N N 0.0061 0.0033 'International Tables Vol C Tables 4.2.6.8 and 6.1.1.4'
O O 0.0106 0.0060 'International Tables Vol C Tables 4.2.6.8 and 6.1.1.4'
Cl Cl 0.1484 0.1585 'International Tables Vol C Tables 4.2.6.8 and 6.1.1.4'
Fe Fe 0.3463 0.8444 'International Tables Vol C Tables 4.2.6.8 and 6.1.1.4'

loop_
_geom_angle_atom_site_label_1
_geom_angle_atom_site_label_2
_geom_angle_atom_site_label_3
_geom_angle
O1 Fe1 N4 108.77(5)
O1 Fe1 N3 102.15(5)
N4 Fe1 N3 109.55(5)
O1 Fe1 N2 104.74(5)
N4 Fe1 N2 102.71(5)
N3 Fe1 N2 127.93(5)
O1 Fe1 N1 175.38(5)
N4 Fe1 N1 75.75(5)
N3 Fe1 N1 75.03(5)
N2 Fe1 N1 74.74(5)
O6 Cl1 O5B 115.50(19)
O6 Cl1 O7 115.20(13)
O5B Cl1 O7 116.1(2)
O6 Cl1 O4B 112.9(2)
O5B Cl1 O4B 75.3(3)
O7 Cl1 O4B 115.8(2)
O6 Cl1 O4A 101.2(2)
O5B Cl1 O4A 105.8(3)
O7 Cl1 O4A 99.7(2)
O4B Cl1 O4A 30.7(2)
O6 Cl1 O5A 105.72(16)
O5B Cl1 O5A 28.35(17)
O7 Cl1 O5A 101.60(17)
O4B Cl1 O5A 103.5(3)
O4A Cl1 O5A 134.0(3)
C23 N2 C25 105.72(13)
C23 N2 Fe1 116.30(10)
C25 N2 Fe1 137.21(10)
C14 O1 Fe1 132.17(11)
C13 O3 H3 109.5
C23 N6 C24 107.34(13)
C23 N6 H6 126.3
C24 N6 H6 126.3
C31 N4 C34 105.42(13)
C31 N4 Fe1 118.43(10)
C34 N4 Fe1 136.07(11)
C15 N3 C17 105.42(13)
C15 N3 Fe1 118.84(11)
C17 N3 Fe1 134.32(11)
C31 N7 C33 107.83(14)
C31 N7 H7 126.1
C33 N7 H7 126.1
C22 N1 C30 112.75(12)
C22 N1 C32 113.02(12)
C30 N1 C32 112.16(12)
C22 N1 Fe1 108.74(9)
C30 N1 Fe1 103.20(9)
C32 N1 Fe1 106.21(9)
O3 C13 C7 106.64(13)
O3 C13 C1 110.92(15)
C7 C13 C1 112.78(14)
O3 C13 C14 107.94(13)
C7 C13 C14 113.74(14)
C1 C13 C14 104.79(13)
C6 C1 C2 118.9(2)
C6 C1 C13 120.15(18)
C2 C1 C13 120.9(2)
O2 C14 O1 127.12(15)
O2 C14 C13 119.81(16)
O1 C14 C13 113.03(14)
C12 C7 C8 117.46(18)
C12 C7 C13 120.96(16)
C8 C7 C13 121.29(17)
C7 C12 C11 121.98(19)
C7 C12 H12 119.0
C11 C12 H12 119.0
C10 C11 C12 119.6(2)
C10 C11 H11 120.2
C12 C11 H11 120.2
C9 C10 C11 119.5(2)
C9 C10 H10 120.2
C11 C10 H10 120.2
C10 C9 C8 120.5(2)
C10 C9 H9 119.8
C8 C9 H9 119.8
C4 C5 C6 120.6(3)
C4 C5 H5 119.7
C6 C5 H5 119.7
C1 C2 C3 119.5(3)
C1 C2 H8 120.3
C3 C2 H8 120.3
C5 C6 C1 120.7(3)
C5 C6 H6A 119.7
C1 C6 H6A 119.7
C5 C4 C3 119.9(3)
C5 C4 H4 120.0
C3 C4 H4 120.0
C7 C8 C9 120.8(2)
C7 C8 H100 119.6
C9 C8 H100 119.6
C4 C3 C2 120.4(3)
C4 C3 H3A 119.8
C2 C3 H3A 119.8
C15 N5 C16 107.71(14)
C15 N5 H5A 126.1
C16 N5 H5A 126.1
N6 C24 C28 132.00(16)
N6 C24 C25 105.89(14)
C28 C24 C25 122.08(16)
N5 C16 C21 132.29(17)
N5 C16 C17 105.61(14)
C21 C16 C17 122.03(18)
N1 C30 C23 106.94(12)
N1 C30 H30A 110.3
C23 C30 H30A 110.3
N1 C30 H30B 110.3
C23 C30 H30B 110.3
H30A C30 H30B 108.6
N1 C32 C31 108.48(12)
N1 C32 H32A 110.0
C31 C32 H32A 110.0
N1 C32 H32B 110.0
C31 C32 H32B 110.0
H32A C32 H32B 108.4
N2 C25 C26 131.03(14)
N2 C25 C24 108.46(14)
C26 C25 C24 120.50(15)
N4 C31 N7 112.43(14)
N4 C31 C32 122.83(14)
N7 C31 C32 124.67(15)
N2 C23 N6 112.58(14)
N2 C23 C30 121.87(13)
N6 C23 C30 125.42(14)
N1 C22 C15 108.89(13)
N1 C22 H22A 109.9
C15 C22 H22A 109.9
N1 C22 H22B 109.9
C15 C22 H22B 109.9
H22A C22 H22B 108.3
C35 C34 N4 130.51(17)
C35 C34 C33 120.71(16)
N4 C34 C33 108.77(15)
N3 C15 N5 112.61(15)
N3 C15 C22 122.52(14)
N5 C15 C22 124.84(15)
C18 C17 C16 120.80(15)
C18 C17 N3 130.57(16)
C16 C17 N3 108.61(15)
C29 C26 C25 117.30(16)
C29 C26 H26 121.3
C25 C26 H26 121.3
C26 C29 C27 121.54(18)
C26 C29 H29 119.2
C27 C29 H29 119.2
C28 C27 C29 121.88(17)
C28 C27 H27 119.1
C29 C27 H27 119.1
N7 C33 C38 132.46(19)
N7 C33 C34 105.55(14)
C38 C33 C34 121.99(18)
C19 C18 C17 117.21(18)
C19 C18 H18 121.4
C17 C18 H18 121.4
C18 C19 C20 121.44(19)
C18 C19 H19 119.3
C20 C19 H19 119.3
C20 C21 C16 116.56(18)
C20 C21 H21 121.7
C16 C21 H21 121.7
C27 C28 C24 116.69(16)
C27 C28 H28 121.7
C24 C28 H28 121.7
C21 C20 C19 121.87(17)
C21 C20 H20 119.1
C19 C20 H20 119.1
C36 C35 C34 117.3(2)
C36 C35 H35 121.3
C34 C35 H35 121.3
C37 C38 C33 116.5(2)
C37 C38 H38 121.8
C33 C38 H38 121.8
C35 C36 C37 121.3(2)
C35 C36 H36 119.3
C37 C36 H36 119.3
C38 C37 C36 122.13(19)
C38 C37 H37 118.9
C36 C37 H37 118.9
O5B O5A Cl1 68.6(4)
O5A O5B Cl1 83.0(5)
O5A O5B O4B 136.0(6)
Cl1 O5B O4B 53.2(2)
O4B O4A Cl1 72.3(6)
O4A O4B Cl1 77.0(6)
O4A O4B O5B 128.4(7)
Cl1 O4B O5B 51.5(2)

loop_
_geom_bond_atom_site_label_1
_geom_bond_atom_site_label_2
_geom_bond_distance
Fe1 O1 2.0188(12)
Fe1 N4 2.0564(13)
Fe1 N3 2.0851(13)
Fe1 N2 2.0898(13)
Fe1 N1 2.4150(13)
Cl1 O6 1.4060(18)
Cl1 O5B 1.407(4)
Cl1 O7 1.4120(19)
Cl1 O4B 1.438(5)
Cl1 O4A 1.471(5)
Cl1 O5A 1.499(3)
N2 C23 1.3268(19)
N2 C25 1.390(2)
O1 C14 1.276(2)
O3 C13 1.432(2)
O3 H3 0.8300
N6 C23 1.343(2)
N6 C24 1.380(2)
N6 H6 0.8700
O2 C14 1.220(2)
N4 C31 1.319(2)
N4 C34 1.392(2)
N3 C15 1.317(2)
N3 C17 1.398(2)
N7 C31 1.339(2)
N7 C33 1.373(2)
N7 H7 0.8700
N1 C22 1.461(2)
N1 C30 1.4732(19)
N1 C32 1.4774(19)
C13 C7 1.522(2)
C13 C1 1.527(3)
C13 C14 1.557(2)
C1 C6 1.390(3)
C1 C2 1.391(3)
C7 C12 1.375(3)
C7 C8 1.381(3)
C12 C11 1.384(3)
C12 H12 0.9400
C11 C10 1.373(3)
C11 H11 0.9400
C10 C9 1.362(4)
C10 H10 0.9400
C9 C8 1.392(3)
C9 H9 0.9400
C5 C4 1.356(5)
C5 C6 1.387(3)
C5 H5 0.9400
C2 C3 1.401(4)
C2 H8 0.9400
C6 H6A 0.9400
C4 C3 1.385(5)
C4 H4 0.9400
C8 H100 0.9400
C3 H3A 0.9400
N5 C15 1.340(2)
N5 C16 1.377(2)
N5 H5A 0.8700
C24 C28 1.391(2)
C24 C25 1.403(2)
C16 C21 1.394(2)
C16 C17 1.394(2)
C30 C23 1.491(2)
C30 H30A 0.9800
C30 H30B 0.9800
C32 C31 1.497(2)
C32 H32A 0.9800
C32 H32B 0.9800
C25 C26 1.393(2)
C22 C15 1.496(2)
C22 H22A 0.9800
C22 H22B 0.9800
C34 C35 1.390(3)
C34 C33 1.393(3)
C17 C18 1.389(3)
C26 C29 1.379(2)
C26 H26 0.9400
C29 C27 1.402(3)
C29 H29 0.9400
C27 C28 1.372(3)
C27 H27 0.9400
C33 C38 1.393(2)
C18 C19 1.382(3)
C18 H18 0.9400
C19 C20 1.399(3)
C19 H19 0.9400
C21 C20 1.373(3)
C21 H21 0.9400
C28 H28 0.9400
C20 H20 0.9400
C35 C36 1.380(3)
C35 H35 0.9400
C38 C37 1.371(4)
C38 H38 0.9400
C36 C37 1.395(4)
C36 H36 0.9400
C37 H37 0.9400
O5A O5B 0.717(4)
O5B O4B 1.737(7)
O4A O4B 0.770(6)

loop_
_platon_squeeze_void_nr
_platon_squeeze_void_average_x
_platon_squeeze_void_average_y
_platon_squeeze_void_average_z
_platon_squeeze_void_volume
_platon_squeeze_void_count_electrons
_platon_squeeze_void_content
1 0.242 0.076 0.624 113 22 ' '
2 0.242 0.424 0.124 114 22 ' '
3 0.758 0.576 0.876 114 22 ' '
4 0.758 0.924 0.376 113 22 ' '
